data_7232001
loop_
_publ_author_name
'Yekke-ghasemi, Zahra'
'Takjoo, Reza'
'Ramezani, Mohammad'
'Mague, Joel T.'

_publ_section_title
;
 Molecular design and synthesis of new dithiocarbazate complexes; crystal
 structure, bioactivities and nano studies
;
_journal_issue 73
_journal_name_full 'RSC Advances'
_journal_page_first 41795
_journal_paper_doi 10.1039/C8RA07100D
_journal_volume 8
_journal_year 2018
_chemical_formula_moiety 'C11 H14 Mo N2 O4 S2'
_chemical_formula_sum 'C11 H14 Mo N2 O4 S2'
_chemical_formula_weight 398.30
_space_group_crystal_system monoclinic
_space_group_IT_number 14
_space_group_name_Hall '-P 2ybc'
_space_group_name_H-M_alt 'P 1 21/c 1'
_symmetry_space_group_name_Hall '-P 2ybc'
_symmetry_space_group_name_H-M 'P 1 21/c 1'
_atom_sites_solution_hydrogens mixed
_atom_sites_solution_primary direct
_atom_sites_solution_secondary difmap
_audit_block_doi 10.5517/ccdc.csd.cc204fk5
_audit_creation_method SHELXL-2014/7
_audit_update_record
;
2018-06-24 deposited with the CCDC.
2018-09-24 downloaded from the CCDC.
;
_cell_angle_alpha 90
_cell_angle_beta 90.690(1)
_cell_angle_gamma 90
_cell_formula_units_Z 4
_cell_length_a 10.0788(8)
_cell_length_b 9.8639(8)
_cell_length_c 14.4725(11)
_cell_measurement_reflns_used 9957
_cell_measurement_temperature 100.(2)
_cell_measurement_theta_max 29.0221
_cell_measurement_theta_min 2.4989
_cell_volume 1438.7(2)
_computing_cell_refinement '<i>SAINT</i> (Bruker, 2016)'
_computing_data_collection '<i>APEX3</i> (Bruker, 2016)'
_computing_data_reduction '<i>SAINT</i> (Bruker, 2016)'
_computing_molecular_graphics '<i>DIAMOND</i> (Brandenburg & Putz, 2012)'
_computing_publication_material '<i>SHELXTL</i> (Bruker, 2016)'
_computing_structure_refinement '<i>SHELXL-2014/7</i> (Sheldrick, 2015<i>b</i>)'
_computing_structure_solution '<i>SHELXT</i> (Sheldrick, 2015<i>a</i>)'
_diffrn_ambient_temperature 100(2)
_diffrn_detector_area_resol_mean 8.3333
_diffrn_measured_fraction_theta_full 0.998
_diffrn_measured_fraction_theta_max 0.996
_diffrn_measurement_device_type 'Bruker Smart APEX CCD'
_diffrn_measurement_method '\f and \w scans'
_diffrn_radiation_monochromator graphite
_diffrn_radiation_type MoK\a
_diffrn_radiation_wavelength 0.71073
_diffrn_reflns_av_R_equivalents 0.0382
_diffrn_reflns_av_unetI/netI 0.0281
_diffrn_reflns_Laue_measured_fraction_full 0.998
_diffrn_reflns_Laue_measured_fraction_max 0.996
_diffrn_reflns_limit_h_max 13
_diffrn_reflns_limit_h_min -13
_diffrn_reflns_limit_k_max 13
_diffrn_reflns_limit_k_min -13
_diffrn_reflns_limit_l_max 19
_diffrn_reflns_limit_l_min -19
_diffrn_reflns_number 27178
_diffrn_reflns_point_group_measured_fraction_full 0.998
_diffrn_reflns_point_group_measured_fraction_max 0.996
_diffrn_reflns_theta_full 29.100
_diffrn_reflns_theta_max 29.167
_diffrn_reflns_theta_min 2.021
_diffrn_source 'fine-focus sealed tube'
_exptl_absorpt_coefficient_mu 1.215
_exptl_absorpt_correction_T_max 0.90
_exptl_absorpt_correction_T_min 0.80
_exptl_absorpt_correction_type multi-scan
_exptl_absorpt_process_details '<i>SADABS</i> (Bruker, 2016)'
_exptl_crystal_colour orange
_exptl_crystal_density_diffrn 1.839
_exptl_crystal_density_method 'not measured'
_exptl_crystal_description block
_exptl_crystal_F_000 800
_exptl_crystal_size_max 0.160
_exptl_crystal_size_mid 0.130
_exptl_crystal_size_min 0.090
_exptl_transmission_factor_max 0.862
_exptl_transmission_factor_min 0.765
_refine_diff_density_max 1.604
_refine_diff_density_min -0.355
_refine_diff_density_rms 0.114
_refine_ls_extinction_method none
_refine_ls_goodness_of_fit_ref 1.083
_refine_ls_hydrogen_treatment constr
_refine_ls_matrix_type full
_refine_ls_number_parameters 183
_refine_ls_number_reflns 3872
_refine_ls_number_restraints 0
_refine_ls_restrained_S_all 1.083
_refine_ls_R_factor_all 0.0341
_refine_ls_R_factor_gt 0.0278
_refine_ls_shift/su_max 0.001
_refine_ls_shift/su_mean 0.000
_refine_ls_structure_factor_coef Fsqd
_refine_ls_weighting_details 'w=1/[\s^2^(Fo^2^)+(0.0475P)^2^] where P=(Fo^2^+2Fc^2^)/3'
_refine_ls_weighting_scheme calc
_refine_ls_wR_factor_gt 0.0733
_refine_ls_wR_factor_ref 0.0752
_reflns_Friedel_coverage 0.000
_reflns_number_gt 3256
_reflns_number_total 3872
_reflns_threshold_expression 'I > 2\s(I)'
_cod_data_source_file c8ra07100d2.cif
_cod_data_source_block JTM645_0m
_cod_database_code 7232001
_shelx_shelxl_version_number 2014/7
_shelx_space_group_comment
;
The symmetry employed for this shelxl refinement is uniquely defined
by the following loop, which should always be used as a source of
symmetry information in preference to the above space-group names.
They are only intended as comments.
;
_shelx_estimated_absorpt_t_min 0.829
_shelx_estimated_absorpt_t_max 0.899

loop_
_space_group_symop_operation_xyz
'x, y, z'
'-x, y+1/2, -z+1/2'
'-x, -y, -z'
'x, -y-1/2, z-1/2'

loop_
_atom_site_label
_atom_site_type_symbol
_atom_site_fract_x
_atom_site_fract_y
_atom_site_fract_z
_atom_site_U_iso_or_equiv
_atom_site_adp_type
_atom_site_occupancy
_atom_site_site_symmetry_order
_atom_site_calc_flag
_atom_site_refinement_flags_posn
_atom_site_refinement_flags_adp
Mo1 Mo 0.26176(2) 0.63468(2) 0.34079(2) 0.01338(7) Uani 1 1 d . .
S1 S 0.43550(5) 0.79147(5) 0.39478(4) 0.01821(12) Uani 1 1 d . .
S2 S 0.72472(5) 0.74152(5) 0.43364(3) 0.01692(11) Uani 1 1 d . .
O1 O 0.16806(14) 0.46431(14) 0.33633(11) 0.0203(3) Uani 1 1 d . .
O2 O 0.29977(16) 0.65260(15) 0.22720(11) 0.0235(3) Uani 1 1 d . .
O3 O 0.14157(14) 0.75187(14) 0.36127(10) 0.0190(3) Uani 1 1 d . .
O4 O 0.24879(14) 0.59506(16) 0.49814(10) 0.0194(3) Uani 1 1 d . .
H4A H 0.3091 0.5563 0.5326 0.023 Uiso 1 1 d R U
N1 N 0.43848(15) 0.49679(17) 0.37212(11) 0.0127(3) Uani 1 1 d . .
N2 N 0.56086(16) 0.54843(17) 0.40172(11) 0.0134(3) Uani 1 1 d . .
C1 C 0.1991(2) 0.3339(2) 0.31844(13) 0.0145(4) Uani 1 1 d . .
C2 C 0.0967(2) 0.2468(2) 0.29201(13) 0.0171(4) Uani 1 1 d . .
H2 H 0.0089 0.2805 0.2851 0.021 Uiso 1 1 calc R U
C3 C 0.1230(2) 0.1115(2) 0.27590(14) 0.0180(4) Uani 1 1 d . .
H3 H 0.0526 0.0527 0.2579 0.022 Uiso 1 1 calc R U
C4 C 0.2511(2) 0.0599(2) 0.28561(14) 0.0184(4) Uani 1 1 d . .
H4 H 0.2682 -0.0334 0.2749 0.022 Uiso 1 1 calc R U
C5 C 0.3530(2) 0.14685(19) 0.31117(13) 0.0148(4) Uani 1 1 d . .
H5 H 0.4405 0.1121 0.3177 0.018 Uiso 1 1 calc R U
C6 C 0.32992(19) 0.2854(2) 0.32765(12) 0.0132(4) Uani 1 1 d . .
C7 C 0.4407(2) 0.36703(19) 0.35646(13) 0.0133(4) Uani 1 1 d . .
H7 H 0.5233 0.3221 0.3649 0.016 Uiso 1 1 calc R U
C8 C 0.56658(19) 0.6798(2) 0.40804(12) 0.0133(4) Uani 1 1 d . .
C9 C 0.7022(2) 0.9226(2) 0.44444(15) 0.0216(4) Uani 1 1 d . .
H9A H 0.6636 0.9603 0.3867 0.026 Uiso 1 1 calc R U
H9B H 0.6416 0.9432 0.4959 0.026 Uiso 1 1 calc R U
C10 C 0.8392(2) 0.9840(2) 0.46339(17) 0.0298(5) Uani 1 1 d . .
H10A H 0.8305 1.0818 0.4733 0.045 Uiso 1 1 calc R U
H10B H 0.8966 0.9674 0.4104 0.045 Uiso 1 1 calc R U
H10C H 0.8784 0.9420 0.5187 0.045 Uiso 1 1 calc R U
C11 C 0.1374(2) 0.6160(3) 0.55552(16) 0.0289(5) Uani 1 1 d . .
H11A H 0.0701 0.6686 0.5218 0.043 Uiso 1 1 calc R U
H11B H 0.1651 0.6657 0.6111 0.043 Uiso 1 1 calc R U
H11C H 0.1001 0.5281 0.5733 0.043 Uiso 1 1 calc R U

loop_
_atom_site_aniso_label
_atom_site_aniso_U_11
_atom_site_aniso_U_22
_atom_site_aniso_U_33
_atom_site_aniso_U_23
_atom_site_aniso_U_13
_atom_site_aniso_U_12
Mo1 0.01289(10) 0.01122(10) 0.01594(10) -0.00080(6) -0.00337(6) 0.00166(6)
S1 0.0151(2) 0.0114(2) 0.0280(3) -0.00130(19) -0.00445(19) 0.00056(19)
S2 0.0141(2) 0.0162(3) 0.0204(2) -0.00188(18) -0.00211(18) -0.00247(19)
O1 0.0142(7) 0.0128(7) 0.0338(9) -0.0061(6) -0.0030(6) 0.0019(6)
O2 0.0237(8) 0.0283(9) 0.0186(7) 0.0011(6) -0.0039(6) 0.0021(7)
O3 0.0165(7) 0.0149(7) 0.0254(8) -0.0015(6) -0.0056(6) 0.0034(6)
O4 0.0151(7) 0.0252(8) 0.0178(7) 0.0046(6) 0.0005(5) 0.0081(6)
N1 0.0119(8) 0.0132(8) 0.0128(7) -0.0016(6) -0.0012(6) 0.0002(6)
N2 0.0109(8) 0.0137(8) 0.0154(8) -0.0005(6) -0.0012(6) -0.0015(6)
C1 0.0162(10) 0.0117(9) 0.0156(9) -0.0005(7) -0.0006(7) -0.0001(7)
C2 0.0149(9) 0.0180(10) 0.0185(10) -0.0016(7) 0.0003(7) -0.0002(8)
C3 0.0203(10) 0.0159(10) 0.0179(10) -0.0008(7) -0.0008(8) -0.0039(8)
C4 0.0249(11) 0.0096(9) 0.0206(10) 0.0000(7) 0.0001(8) -0.0024(8)
C5 0.0165(10) 0.0123(9) 0.0156(9) 0.0007(7) -0.0001(7) 0.0016(7)
C6 0.0147(9) 0.0125(9) 0.0123(9) -0.0007(7) 0.0005(7) 0.0001(7)
C7 0.0141(9) 0.0126(9) 0.0132(9) 0.0012(7) -0.0001(7) 0.0017(7)
C8 0.0126(9) 0.0157(10) 0.0116(8) 0.0002(7) -0.0013(7) -0.0006(7)
C9 0.0232(11) 0.0145(11) 0.0270(11) -0.0008(8) -0.0044(8) -0.0034(9)
C10 0.0277(12) 0.0250(13) 0.0365(13) -0.0023(10) -0.0044(10) -0.0111(10)
C11 0.0242(12) 0.0373(15) 0.0254(12) 0.0062(10) 0.0097(9) 0.0115(10)

loop_
_atom_type_symbol
_atom_type_description
_atom_type_scat_dispersion_real
_atom_type_scat_dispersion_imag
_atom_type_scat_source
C C 0.0033 0.0016 'International Tables Vol C Tables 4.2.6.8 and 6.1.1.4'
H H 0.0000 0.0000 'International Tables Vol C Tables 4.2.6.8 and 6.1.1.4'
N N 0.0061 0.0033 'International Tables Vol C Tables 4.2.6.8 and 6.1.1.4'
O O 0.0106 0.0060 'International Tables Vol C Tables 4.2.6.8 and 6.1.1.4'
S S 0.1246 0.1234 'International Tables Vol C Tables 4.2.6.8 and 6.1.1.4'
Mo Mo -1.6832 0.6857 'International Tables Vol C Tables 4.2.6.8 and 6.1.1.4'

loop_
_geom_angle_atom_site_label_1
_geom_angle_atom_site_label_2
_geom_angle_atom_site_label_3
_geom_angle
O2 Mo1 O3 105.46(7)
O2 Mo1 O1 100.02(7)
O3 Mo1 O1 104.37(6)
O2 Mo1 N1 93.99(6)
O3 Mo1 N1 157.67(6)
O1 Mo1 N1 82.42(6)
O2 Mo1 O4 169.60(6)
O3 Mo1 O4 83.95(6)
O1 Mo1 O4 81.51(6)
N1 Mo1 O4 75.95(5)
O2 Mo1 S1 94.24(6)
O3 Mo1 S1 91.33(5)
O1 Mo1 S1 154.98(5)
N1 Mo1 S1 76.14(4)
O4 Mo1 S1 80.91(4)
C8 S1 Mo1 100.08(7)
C8 S2 C9 104.36(10)
C1 O1 Mo1 136.27(13)
C11 O4 Mo1 127.24(13)
C11 O4 H4A 106.3
Mo1 O4 H4A 126.2
C7 N1 N2 113.30(16)
C7 N1 Mo1 124.54(13)
N2 N1 Mo1 121.85(12)
C8 N2 N1 115.03(16)
O1 C1 C2 117.92(17)
O1 C1 C6 121.64(18)
C2 C1 C6 120.43(18)
C3 C2 C1 119.99(19)
C3 C2 H2 120.0
C1 C2 H2 120.0
C2 C3 C4 121.00(19)
C2 C3 H3 119.5
C4 C3 H3 119.5
C5 C4 C3 118.98(19)
C5 C4 H4 120.5
C3 C4 H4 120.5
C4 C5 C6 121.50(19)
C4 C5 H5 119.2
C6 C5 H5 119.2
C5 C6 C1 118.08(18)
C5 C6 C7 117.68(18)
C1 C6 C7 124.19(18)
N1 C7 C6 126.05(18)
N1 C7 H7 117.0
C6 C7 H7 117.0
N2 C8 S1 126.44(15)
N2 C8 S2 113.75(14)
S1 C8 S2 119.81(12)
C10 C9 S2 107.01(16)
C10 C9 H9A 110.3
S2 C9 H9A 110.3
C10 C9 H9B 110.3
S2 C9 H9B 110.3
H9A C9 H9B 108.6
C9 C10 H10A 109.5
C9 C10 H10B 109.5
H10A C10 H10B 109.5
C9 C10 H10C 109.5
H10A C10 H10C 109.5
H10B C10 H10C 109.5
O4 C11 H11A 109.5
O4 C11 H11B 109.5
H11A C11 H11B 109.5
O4 C11 H11C 109.5
H11A C11 H11C 109.5
H11B C11 H11C 109.5

loop_
_geom_bond_atom_site_label_1
_geom_bond_atom_site_label_2
_geom_bond_distance
Mo1 O2 1.7017(16)
Mo1 O3 1.7031(14)
Mo1 O1 1.9284(14)
Mo1 N1 2.2821(16)
Mo1 O4 2.3158(14)
Mo1 S1 2.4568(5)
S1 C8 1.729(2)
S2 C8 1.742(2)
S2 C9 1.807(2)
O1 C1 1.349(2)
O4 C11 1.420(2)
O4 H4A 0.8697
N1 C7 1.300(2)
N1 N2 1.397(2)
N2 C8 1.300(3)
C1 C2 1.392(3)
C1 C6 1.408(3)
C2 C3 1.381(3)
C2 H2 0.9500
C3 C4 1.393(3)
C3 H3 0.9500
C4 C5 1.385(3)
C4 H4 0.9500
C5 C6 1.407(3)
C5 H5 0.9500
C6 C7 1.434(3)
C7 H7 0.9500
C9 C10 1.530(3)
C9 H9A 0.9900
C9 H9B 0.9900
C10 H10A 0.9800
C10 H10B 0.9800
C10 H10C 0.9800
C11 H11A 0.9800
C11 H11B 0.9800
C11 H11C 0.9800

loop_
_geom_hbond_atom_site_label_D
_geom_hbond_atom_site_label_H
_geom_hbond_atom_site_label_A
_geom_hbond_distance_DH
_geom_hbond_distance_HA
_geom_hbond_distance_DA
_geom_hbond_angle_DHA
_geom_hbond_site_symmetry_A
O4 H4A N2 0.87 1.91 2.778(2) 173 3_666

loop_
_geom_torsion_atom_site_label_1
_geom_torsion_atom_site_label_2
_geom_torsion_atom_site_label_3
_geom_torsion_atom_site_label_4
_geom_torsion
C7 N1 N2 C8 172.58(16)
Mo1 N1 N2 C8 -1.3(2)
Mo1 O1 C1 C2 -158.78(15)
Mo1 O1 C1 C6 22.4(3)
O1 C1 C2 C3 -177.90(18)
C6 C1 C2 C3 0.9(3)
C1 C2 C3 C4 0.0(3)
C2 C3 C4 C5 -0.5(3)
C3 C4 C5 C6 0.1(3)
C4 C5 C6 C1 0.7(3)
C4 C5 C6 C7 178.21(18)
O1 C1 C6 C5 177.55(18)
C2 C1 C6 C5 -1.2(3)
O1 C1 C6 C7 0.2(3)
C2 C1 C6 C7 -178.56(18)
N2 N1 C7 C6 178.43(17)
Mo1 N1 C7 C6 -7.8(3)
C5 C6 C7 N1 177.92(19)
C1 C6 C7 N1 -4.7(3)
N1 N2 C8 S1 6.9(2)
N1 N2 C8 S2 -173.82(12)
Mo1 S1 C8 N2 -7.95(17)
Mo1 S1 C8 S2 172.76(9)
C9 S2 C8 N2 -176.98(14)
C9 S2 C8 S1 2.39(14)
C8 S2 C9 C10 -177.87(15)
